data_2244203
loop_
_publ_author_name
'Znovjyak, Kateryna'
'Seredyuk, Maksym'
'Fritsky, Igor O.'
'Sliva, Tatiana Y.'
'Amirkhanov, Vladimir M.'
'Malinkin, Sergey O.'
'Shova, Sergiu'

_publ_section_title
;
 Crystal structure of
 bis{3-(3,5-dichlorophenyl)-5-[6-(1<i>H</i>-pyrazol-1-yl)pyridin-2-yl]-4<i>H</i>-1,2,4-triazol-4-ido}iron(II)
 methanol disolvate
;
_journal_coeditor_code EX2061
_journal_issue 12
_journal_name_full 'Acta Crystallographica Section E'
_journal_page_first
;
;
_journal_paper_doi 10.1107/S2056989022010507
_journal_volume 78
_journal_year 2022
_chemical_formula_iupac '[Fe (C16 H9 Cl2 N6)2], 2C H4 O'
_chemical_formula_moiety 'C32 H18 Cl4 Fe N12, 2(C H4 O)'
_chemical_formula_sum 'C34 H26 Cl4 Fe N12 O2'
_chemical_formula_weight 832.32
_chemical_name_systematic
'Bis{3-(3,5-dichlorophenyl)-5-[6-(1<i>H</i>-pyrazol-1-yl)pyridin-2-yl]-4<i>H</i>-1,2,4-triazol-4-ido}iron(II) methanol disolvate'
_space_group_crystal_system orthorhombic
_space_group_IT_number 52
_space_group_name_Hall '-P 2a 2bc'
_space_group_name_H-M_alt 'P n n a'
_atom_sites_solution_hydrogens mixed
_atom_sites_solution_primary dual
_audit_creation_method
;
Olex2 1.3
(compiled 2020.11.12 svn.r5f609507 for OlexSys, GUI svn.r6408)
;
_cell_angle_alpha 90
_cell_angle_beta 90
_cell_angle_gamma 90
_cell_formula_units_Z 4
_cell_length_a 10.4669(6)
_cell_length_b 26.5890(16)
_cell_length_c 12.8313(7)
_cell_measurement_reflns_used 3167
_cell_measurement_temperature 180.00(14)
_cell_measurement_theta_max 25.7430
_cell_measurement_theta_min 2.1820
_cell_volume 3571.0(4)
_computing_cell_refinement
;
CrysAlisPro (Rigaku OD, 2022)
;
_computing_data_collection
;
CrysAlisPro (Rigaku OD, 2022)
;
_computing_data_reduction
;
CrysAlisPro (Rigaku OD, 2022)
;
_computing_molecular_graphics
;
Olex2 (Dolomanov <i>et al.</i>,  2009)
;
_computing_publication_material
;
Olex2 (Dolomanov <i>et al.</i>,  2009)
;
_computing_structure_refinement
;
<i>SHELXL2018/3</i> (Sheldrick, 2015)
;
_diffrn_ambient_temperature 180.15
_diffrn_measured_fraction_theta_full 0.999
_diffrn_measured_fraction_theta_max 0.998
_diffrn_measurement_device 'four-circle diffractometer'
_diffrn_measurement_device_type 'Xcalibur, Eos'
_diffrn_measurement_method '\w scans'
_diffrn_radiation_type MoK\a
_diffrn_radiation_wavelength 0.71073
_diffrn_reflns_av_R_equivalents 0.1003
_diffrn_reflns_av_unetI/netI 0.1250
_diffrn_reflns_limit_h_max 8
_diffrn_reflns_limit_h_min -13
_diffrn_reflns_limit_k_max 33
_diffrn_reflns_limit_k_min -33
_diffrn_reflns_limit_l_max 15
_diffrn_reflns_limit_l_min -14
_diffrn_reflns_number 13877
_diffrn_reflns_theta_full 25.242
_diffrn_reflns_theta_max 26.373
_diffrn_reflns_theta_min 1.762
_diffrn_standards_decay_% 0
_diffrn_standards_interval_count 1
_diffrn_standards_interval_time 75
_diffrn_standards_number 3
_exptl_absorpt_coefficient_mu 0.774
_exptl_absorpt_correction_T_max 1.00000
_exptl_absorpt_correction_T_min 0.77238
_exptl_absorpt_correction_type multi-scan
_exptl_absorpt_process_details
;
(CrysAlisPro; Rigaku OD, 2022)
;
_exptl_crystal_colour 'dark red'
_exptl_crystal_density_diffrn 1.548
_exptl_crystal_description plate
_exptl_crystal_F_000 1696
_exptl_crystal_size_max 0.12
_exptl_crystal_size_mid 0.08
_exptl_crystal_size_min 0.03
_refine_diff_density_max 0.441
_refine_diff_density_min -0.499
_refine_ls_extinction_method none
_refine_ls_goodness_of_fit_ref 1.023
_refine_ls_hydrogen_treatment mixed
_refine_ls_matrix_type full
_refine_ls_number_parameters 244
_refine_ls_number_reflns 3650
_refine_ls_number_restraints 0
_refine_ls_restrained_S_all 1.023
_refine_ls_R_factor_all 0.1395
_refine_ls_R_factor_gt 0.0679
_refine_ls_shift/su_max 0.000
_refine_ls_shift/su_mean 0.000
_refine_ls_structure_factor_coef Fsqd
_refine_ls_weighting_details 'w=1/[\s^2^(Fo^2^)+(0.0367P)^2^] where P=(Fo^2^+2Fc^2^)/3'
_refine_ls_weighting_scheme calc
_refine_ls_wR_factor_gt 0.1097
_refine_ls_wR_factor_ref 0.1334
_reflns_number_gt 2093
_reflns_number_total 3650
_reflns_threshold_expression 'I > 2\s(I)'
_cod_data_source_file ex2061sup1.cif
_cod_data_source_block I
_cod_database_code 2244203
_shelx_space_group_comment
;
The symmetry employed for this shelxl refinement is uniquely defined
by the following loop, which should always be used as a source of
symmetry information in preference to the above space-group names.
They are only intended as comments.
;
_shelx_estimated_absorpt_t_min 0.913
_shelx_estimated_absorpt_t_max 0.977

loop_
_space_group_symop_operation_xyz
'x, y, z'
'-x+1/2, -y, z'
'-x+1/2, y+1/2, -z+1/2'
'x, -y+1/2, -z+1/2'
'-x, -y, -z'
'x-1/2, y, -z'
'x-1/2, -y-1/2, z-1/2'
'-x, y-1/2, z-1/2'

loop_
_atom_site_type_symbol
_atom_site_label
_atom_site_fract_x
_atom_site_fract_y
_atom_site_fract_z
_atom_site_U_iso_or_equiv
_atom_site_adp_type
_atom_site_calc_flag
_atom_site_occupancy
_atom_site_disorder_assembly
_atom_site_disorder_group
C C3 0.5057(4) 0.32367(15) 0.3495(3) 0.0204(10) Uani d 1 . .
C C4 0.4305(4) 0.30235(16) 0.4341(3) 0.0207(10) Uani d 1 . .
C C5 0.4296(4) 0.31360(16) 0.5392(3) 0.0261(11) Uani d 1 . .
H H5 0.486168 0.338141 0.566974 0.031 Uiso calc 1 . .
C C6 0.3448(4) 0.28840(16) 0.6032(3) 0.0269(11) Uani d 1 . .
H H6 0.343778 0.295610 0.675694 0.032 Uiso calc 1 . .
C C7 0.2607(4) 0.25265(16) 0.5633(3) 0.0240(10) Uani d 1 . .
H H7 0.201948 0.235235 0.606739 0.029 Uiso calc 1 . .
C C8 0.2672(4) 0.24384(15) 0.4571(3) 0.0203(10) Uani d 1 . .
C C11 0.1361(4) 0.17150(16) 0.2626(3) 0.0278(11) Uani d 1 . .
H H11 0.134864 0.158847 0.193327 0.033 Uiso calc 1 . .
C C12 0.0477(4) 0.15849(17) 0.3399(4) 0.0329(12) Uani d 1 . .
H H12 -0.022909 0.136283 0.332937 0.039 Uiso calc 1 . .
C C13 0.0835(4) 0.18423(16) 0.4272(3) 0.0263(11) Uani d 1 . .
H H13 0.042270 0.183520 0.493174 0.032 Uiso calc 1 . .
C C15 0.6226(4) 0.36305(15) 0.2470(3) 0.0226(10) Uani d 1 . .
C C17 0.7161(4) 0.39837(15) 0.2033(3) 0.0230(10) Uani d 1 . .
C C18 0.7328(5) 0.40295(16) 0.0965(3) 0.0316(12) Uani d 1 . .
H H18 0.680723 0.383994 0.050313 0.038 Uiso calc 1 . .
C C19 0.8241(5) 0.43469(18) 0.0572(4) 0.0406(14) Uani d 1 . .
C C20 0.8995(5) 0.46402(18) 0.1219(4) 0.0379(13) Uani d 1 . .
H H20 0.960900 0.486591 0.093934 0.046 Uiso calc 1 . .
C C21 0.8827(4) 0.45949(16) 0.2281(4) 0.0308(12) Uani d 1 . .
C C22 0.7938(4) 0.42684(16) 0.2695(3) 0.0284(11) Uani d 1 . .
H H22 0.785239 0.423707 0.342916 0.034 Uiso calc 1 . .
Cl Cl23 0.84640(18) 0.43743(7) -0.07653(11) 0.0872(7) Uani d 1 . .
Cl Cl24 0.97624(13) 0.49547(5) 0.31098(11) 0.0546(4) Uani d 1 . .
Fe Fe1 0.35555(8) 0.250000 0.250000 0.0188(2) Uani d 1 . .
N N2 0.4852(3) 0.30368(12) 0.2542(2) 0.0181(8) Uani d 1 . .
N N9 0.3518(3) 0.26658(12) 0.3953(2) 0.0186(8) Uani d 1 . .
N N10 0.2211(3) 0.20353(12) 0.2984(3) 0.0205(8) Uani d 1 . .
N N14 0.1893(3) 0.21100(12) 0.4017(3) 0.0211(9) Uani d 1 . .
N N16 0.5911(3) 0.36088(13) 0.3493(3) 0.0222(9) Uani d 1 . .
N N25 0.5611(3) 0.32899(13) 0.1872(2) 0.0211(9) Uani d 1 . .
C C27 0.7592(6) 0.4265(2) 0.5709(4) 0.0617(18) Uani d 1 . .
H H27A 0.843547 0.421309 0.539590 0.093 Uiso calc 1 . .
H H27B 0.768395 0.430711 0.646444 0.093 Uiso calc 1 . .
H H27C 0.719871 0.456689 0.541131 0.093 Uiso calc 1 . .
O O26 0.6821(4) 0.38493(13) 0.5506(3) 0.0541(12) Uani d 1 . .
H H26 0.659(5) 0.382(2) 0.485(4) 0.081 Uiso d 1 . .

loop_
_atom_site_aniso_label
_atom_site_aniso_U_11
_atom_site_aniso_U_22
_atom_site_aniso_U_33
_atom_site_aniso_U_12
_atom_site_aniso_U_13
_atom_site_aniso_U_23
C3 0.024(3) 0.021(2) 0.016(2) 0.001(2) -0.001(2) -0.0012(18)
C4 0.019(3) 0.026(2) 0.017(2) -0.003(2) 0.002(2) -0.001(2)
C5 0.026(3) 0.035(3) 0.018(2) -0.005(2) -0.002(2) 0.000(2)
C6 0.033(3) 0.034(3) 0.014(2) -0.002(2) 0.000(2) -0.004(2)
C7 0.024(3) 0.029(3) 0.019(2) -0.003(2) 0.004(2) -0.002(2)
C8 0.022(3) 0.016(2) 0.023(2) 0.002(2) 0.001(2) -0.0016(19)
C11 0.031(3) 0.026(2) 0.027(3) -0.008(2) -0.006(2) -0.001(2)
C12 0.026(3) 0.036(3) 0.037(3) -0.015(2) -0.003(2) 0.001(2)
C13 0.019(3) 0.030(3) 0.030(3) -0.008(2) 0.003(2) 0.008(2)
C15 0.026(3) 0.018(2) 0.024(2) 0.003(2) -0.001(2) 0.006(2)
C17 0.018(3) 0.021(2) 0.030(3) 0.002(2) 0.000(2) 0.000(2)
C18 0.035(3) 0.034(3) 0.026(3) -0.013(2) 0.002(2) 0.002(2)
C19 0.047(4) 0.045(3) 0.030(3) -0.012(3) 0.010(3) 0.009(3)
C20 0.029(3) 0.038(3) 0.046(3) -0.013(3) 0.008(3) 0.011(3)
C21 0.028(3) 0.022(2) 0.043(3) -0.004(2) 0.001(2) -0.005(2)
C22 0.027(3) 0.027(3) 0.031(3) -0.002(2) 0.000(2) 0.005(2)
Cl23 0.1066(15) 0.1186(15) 0.0365(9) -0.0712(13) 0.0153(10) 0.0100(9)
Cl24 0.0470(9) 0.0536(9) 0.0631(10) -0.0229(8) -0.0128(8) -0.0011(7)
Fe1 0.0207(5) 0.0225(5) 0.0132(4) 0.000 0.000 -0.0013(4)
N2 0.019(2) 0.0223(18) 0.0134(18) 0.0009(16) 0.0027(17) 0.0002(16)
N9 0.021(2) 0.0197(19) 0.0154(18) 0.0006(17) 0.0019(17) 0.0007(15)
N10 0.020(2) 0.022(2) 0.019(2) 0.0008(17) 0.0005(17) -0.0017(16)
N14 0.022(2) 0.025(2) 0.016(2) -0.0007(18) 0.0035(17) 0.0010(16)
N16 0.022(2) 0.027(2) 0.017(2) -0.0023(18) 0.0021(17) 0.0025(17)
N25 0.023(2) 0.022(2) 0.019(2) 0.0022(18) 0.0059(17) 0.0041(16)
C27 0.071(5) 0.062(4) 0.053(4) -0.024(4) -0.001(3) -0.019(3)
O26 0.073(3) 0.059(3) 0.030(2) -0.036(2) -0.008(2) 0.001(2)

loop_
_atom_type_symbol
_atom_type_description
_atom_type_scat_dispersion_real
_atom_type_scat_dispersion_imag
_atom_type_scat_source
C C 0.0033 0.0016 'International Tables Vol C Tables 4.2.6.8 and 6.1.1.4'
H H 0.0000 0.0000 'International Tables Vol C Tables 4.2.6.8 and 6.1.1.4'
Cl Cl 0.1484 0.1585 'International Tables Vol C Tables 4.2.6.8 and 6.1.1.4'
Fe Fe 0.3463 0.8444 'International Tables Vol C Tables 4.2.6.8 and 6.1.1.4'
N N 0.0061 0.0033 'International Tables Vol C Tables 4.2.6.8 and 6.1.1.4'
O O 0.0106 0.0060 'International Tables Vol C Tables 4.2.6.8 and 6.1.1.4'

loop_
_geom_angle_atom_site_label_1
_geom_angle_atom_site_label_2
_geom_angle_atom_site_label_3
_geom_angle_site_symmetry_1
_geom_angle_site_symmetry_3
_geom_angle
_geom_angle_publ_flag
N2 C3 C4 . . 115.8(4) ?
N16 C3 C4 . . 130.8(4) ?
N16 C3 N2 . . 113.4(4) ?
C5 C4 C3 . . 130.3(4) ?
N9 C4 C3 . . 109.2(3) ?
N9 C4 C5 . . 120.5(4) ?
C4 C5 H5 . . 120.7 ?
C4 C5 C6 . . 118.6(4) ?
C6 C5 H5 . . 120.7 ?
C5 C6 H6 . . 119.4 ?
C5 C6 C7 . . 121.3(4) ?
C7 C6 H6 . . 119.4 ?
C6 C7 H7 . . 121.8 ?
C8 C7 C6 . . 116.5(4) ?
C8 C7 H7 . . 121.8 ?
C7 C8 N14 . . 125.5(4) ?
N9 C8 C7 . . 122.8(4) ?
N9 C8 N14 . . 111.7(3) ?
C12 C11 H11 . . 124.5 ?
N10 C11 H11 . . 124.5 ?
N10 C11 C12 . . 111.1(4) ?
C11 C12 H12 . . 127.0 ?
C13 C12 C11 . . 106.0(4) ?
C13 C12 H12 . . 127.0 ?
C12 C13 H13 . . 126.6 ?
N14 C13 C12 . . 106.8(4) ?
N14 C13 H13 . . 126.6 ?
N16 C15 C17 . . 124.0(4) ?
N25 C15 C17 . . 122.0(4) ?
N25 C15 N16 . . 114.0(4) ?
C18 C17 C15 . . 121.2(4) ?
C18 C17 C22 . . 118.6(4) ?
C22 C17 C15 . . 120.2(4) ?
C17 C18 H18 . . 119.8 ?
C19 C18 C17 . . 120.4(4) ?
C19 C18 H18 . . 119.8 ?
C18 C19 C20 . . 121.5(4) ?
C18 C19 Cl23 . . 119.0(4) ?
C20 C19 Cl23 . . 119.6(4) ?
C19 C20 H20 . . 121.0 ?
C21 C20 C19 . . 118.1(4) ?
C21 C20 H20 . . 121.0 ?
C20 C21 C22 . . 121.4(4) ?
C20 C21 Cl24 . . 119.1(4) ?
C22 C21 Cl24 . . 119.5(4) ?
C17 C22 H22 . . 120.0 ?
C21 C22 C17 . . 119.9(4) ?
C21 C22 H22 . . 120.0 ?
N2 Fe1 N2 4 . 92.94(18) ?
N2 Fe1 N10 4 . 92.64(13) ?
N2 Fe1 N10 4 4 159.46(13) ?
N2 Fe1 N10 . 4 92.64(13) ?
N2 Fe1 N10 . . 159.46(13) ?
N9 Fe1 N2 4 4 79.69(14) ?
N9 Fe1 N2 4 . 101.95(13) ?
N9 Fe1 N2 . . 79.68(14) ?
N9 Fe1 N2 . 4 101.95(13) ?
N9 Fe1 N9 4 . 177.7(2) ?
N9 Fe1 N10 4 4 79.82(14) ?
N9 Fe1 N10 4 . 98.49(14) ?
N9 Fe1 N10 . . 79.82(14) ?
N9 Fe1 N10 . 4 98.49(14) ?
N10 Fe1 N10 4 . 89.01(19) ?
C3 N2 Fe1 . . 114.8(3) ?
N25 N2 C3 . . 106.6(3) ?
N25 N2 Fe1 . . 138.5(3) ?
C4 N9 Fe1 . . 120.5(3) ?
C8 N9 C4 . . 120.3(3) ?
C8 N9 Fe1 . . 119.2(3) ?
C11 N10 Fe1 . . 141.1(3) ?
C11 N10 N14 . . 105.4(3) ?
N14 N10 Fe1 . . 112.6(2) ?
C13 N14 C8 . . 133.2(4) ?
C13 N14 N10 . . 110.7(3) ?
N10 N14 C8 . . 116.1(3) ?
C3 N16 C15 . . 101.3(3) ?
N2 N25 C15 . . 104.7(3) ?
H27A C27 H27B . . 109.5 ?
H27A C27 H27C . . 109.5 ?
H27B C27 H27C . . 109.5 ?
O26 C27 H27A . . 109.5 ?
O26 C27 H27B . . 109.5 ?
O26 C27 H27C . . 109.5 ?
C27 O26 H26 . . 114(4) ?

loop_
_geom_bond_atom_site_label_1
_geom_bond_atom_site_label_2
_geom_bond_site_symmetry_2
_geom_bond_distance
_geom_bond_publ_flag
C3 C4 . 1.456(5) ?
C3 N2 . 1.351(5) ?
C3 N16 . 1.333(5) ?
C4 C5 . 1.382(5) ?
C4 N9 . 1.353(5) ?
C5 H5 . 0.9500 ?
C5 C6 . 1.383(6) ?
C6 H6 . 0.9500 ?
C6 C7 . 1.393(5) ?
C7 H7 . 0.9500 ?
C7 C8 . 1.385(5) ?
C8 N9 . 1.334(5) ?
C8 N14 . 1.391(5) ?
C11 H11 . 0.9500 ?
C11 C12 . 1.400(6) ?
C11 N10 . 1.315(5) ?
C12 H12 . 0.9500 ?
C12 C13 . 1.366(6) ?
C13 H13 . 0.9500 ?
C13 N14 . 1.357(5) ?
C15 C17 . 1.468(6) ?
C15 N16 . 1.355(5) ?
C15 N25 . 1.350(5) ?
C17 C18 . 1.387(5) ?
C17 C22 . 1.398(6) ?
C18 H18 . 0.9500 ?
C18 C19 . 1.371(6) ?
C19 C20 . 1.386(6) ?
C19 Cl23 . 1.733(5) ?
C20 H20 . 0.9500 ?
C20 C21 . 1.379(6) ?
C21 C22 . 1.380(6) ?
C21 Cl24 . 1.733(5) ?
C22 H22 . 0.9500 ?
Fe1 N2 . 1.970(3) ?
Fe1 N2 4 1.970(3) ?
Fe1 N9 4 1.916(3) ?
Fe1 N9 . 1.916(3) ?
Fe1 N10 4 1.973(3) ?
Fe1 N10 . 1.973(3) ?
N2 N25 . 1.350(4) ?
N10 N14 . 1.381(4) ?
C27 H27A . 0.9800 ?
C27 H27B . 0.9800 ?
C27 H27C . 0.9800 ?
C27 O26 . 1.393(6) ?
O26 H26 . 0.88(5) ?

loop_
_geom_hbond_atom_site_label_D
_geom_hbond_atom_site_label_H
_geom_hbond_atom_site_label_A
_geom_hbond_site_symmetry_A
_geom_hbond_distance_DH
_geom_hbond_distance_HA
_geom_hbond_distance_DA
_geom_hbond_angle_DHA
_geom_hbond_publ_flag
C5 H5 O26 . 0.95 2.41 3.256(6) 148.5 yes
C7 H7 N25 7_566 0.95 2.48 3.406(5) 164.6 yes
C11 H11 O26 7_565 0.95 2.23 3.144(6) 162.1 yes
C13 H13 N25 7_566 0.95 2.52 3.363(6) 147.9 yes
C20 H20 Cl23 5_765 0.95 2.86 3.779(5) 162.2 yes
O26 H26 N16 . 0.88(5) 1.96(5) 2.826(5) 166(5) yes

loop_
_geom_torsion_atom_site_label_1
_geom_torsion_atom_site_label_2
_geom_torsion_atom_site_label_3
_geom_torsion_atom_site_label_4
_geom_torsion_site_symmetry_1
_geom_torsion_site_symmetry_2
_geom_torsion_site_symmetry_3
_geom_torsion_site_symmetry_4
_geom_torsion
_geom_torsion_publ_flag
C3 C4 C5 C6 . . . . 178.0(4) ?
C3 C4 N9 C8 . . . . -175.6(3) ?
C3 C4 N9 Fe1 . . . . 1.7(5) ?
C3 N2 N25 C15 . . . . -0.3(4) ?
C4 C3 N2 Fe1 . . . . 0.6(5) ?
C4 C3 N2 N25 . . . . 178.7(3) ?
C4 C3 N16 C15 . . . . -178.2(4) ?
C4 C5 C6 C7 . . . . -0.5(7) ?
C5 C4 N9 C8 . . . . 3.9(6) ?
C5 C4 N9 Fe1 . . . . -178.7(3) ?
C5 C6 C7 C8 . . . . 0.2(6) ?
C6 C7 C8 N9 . . . . 2.3(6) ?
C6 C7 C8 N14 . . . . -177.8(4) ?
C7 C8 N9 C4 . . . . -4.4(6) ?
C7 C8 N9 Fe1 . . . . 178.2(3) ?
C7 C8 N14 C13 . . . . 8.4(7) ?
C7 C8 N14 N10 . . . . -173.0(4) ?
C11 C12 C13 N14 . . . . -0.3(5) ?
C11 N10 N14 C8 . . . . 179.7(3) ?
C11 N10 N14 C13 . . . . -1.3(4) ?
C12 C11 N10 Fe1 . . . . -166.3(3) ?
C12 C11 N10 N14 . . . . 1.1(5) ?
C12 C13 N14 C8 . . . . 179.7(4) ?
C12 C13 N14 N10 . . . . 1.0(5) ?
C15 C17 C18 C19 . . . . -177.5(4) ?
C15 C17 C22 C21 . . . . 179.1(4) ?
C17 C15 N16 C3 . . . . -179.5(4) ?
C17 C15 N25 N2 . . . . 179.6(3) ?
C17 C18 C19 C20 . . . . -1.8(8) ?
C17 C18 C19 Cl23 . . . . 177.4(4) ?
C18 C17 C22 C21 . . . . 1.4(7) ?
C18 C19 C20 C21 . . . . 1.7(8) ?
C19 C20 C21 C22 . . . . 0.0(7) ?
C19 C20 C21 Cl24 . . . . 179.7(4) ?
C20 C21 C22 C17 . . . . -1.5(7) ?
C22 C17 C18 C19 . . . . 0.2(7) ?
Cl23 C19 C20 C21 . . . . -177.5(4) ?
Cl24 C21 C22 C17 . . . . 178.8(3) ?
Fe1 N2 N25 C15 . . . . 177.2(3) ?
Fe1 N10 N14 C8 . . . . -8.8(4) ?
Fe1 N10 N14 C13 . . . . 170.2(3) ?
N2 C3 C4 C5 . . . . 179.1(4) ?
N2 C3 C4 N9 . . . . -1.4(5) ?
N2 C3 N16 C15 . . . . 0.2(4) ?
N9 C4 C5 C6 . . . . -1.5(6) ?
N9 C8 N14 C13 . . . . -171.8(4) ?
N9 C8 N14 N10 . . . . 6.9(5) ?
N10 C11 C12 C13 . . . . -0.5(5) ?
N14 C8 N9 C4 . . . . 175.7(3) ?
N14 C8 N9 Fe1 . . . . -1.7(5) ?
N16 C3 C4 C5 . . . . -2.5(8) ?
N16 C3 C4 N9 . . . . 177.0(4) ?
N16 C3 N2 Fe1 . . . . -178.1(3) ?
N16 C3 N2 N25 . . . . 0.1(5) ?
N16 C15 C17 C18 . . . . -172.0(4) ?
N16 C15 C17 C22 . . . . 10.3(6) ?
N16 C15 N25 N2 . . . . 0.5(5) ?
N25 C15 C17 C18 . . . . 8.9(6) ?
N25 C15 C17 C22 . . . . -168.7(4) ?
N25 C15 N16 C3 . . . . -0.4(4) ?

_cod_database_fobs_code 2244203
